data_7034718
loop_
_publ_author_name
'Gl\"oge, Thomas'
'Jess, Kristof'
'Bannenberg, Thomas'
'Jones, Peter G.'
'Langenscheidt-Dabringhausen, Nadine'
'Salzer, Albrecht'
'Tamm, Matthias'

_publ_section_title
;
 16-Electron pentadienyl- and cyclopentadienyl-ruthenium half-sandwich
 complexes with bis(imidazol-2-imine) ligands and their use in catalytic
 transfer hydrogenation.
;
_journal_issue 26
_journal_name_full 'Dalton transactions (Cambridge, England : 2003)'
_journal_page_first 11717
_journal_page_last 11724
_journal_paper_doi 10.1039/c5dt01080b
_journal_volume 44
_journal_year 2015
_chemical_formula_sum 'C27 H47 B F4 N6 O Ru'
_chemical_formula_weight 659.59
_chemical_name_systematic
;
 ?
;
_space_group_IT_number 2
_symmetry_cell_setting triclinic
_symmetry_space_group_name_Hall '-P 1'
_symmetry_space_group_name_H-M 'P -1'
_atom_sites_solution_hydrogens geom
_atom_sites_solution_primary direct
_atom_sites_solution_secondary difmap
_audit_creation_method SHELXL-97
_audit_update_record
;
2015-03-18 deposited with the CCDC.
2015-04-07 downloaded from the CCDC.
;
_cell_angle_alpha 100.097(2)
_cell_angle_beta 97.841(2)
_cell_angle_gamma 96.840(2)
_cell_formula_units_Z 2
_cell_length_a 8.0534(2)
_cell_length_b 13.6581(4)
_cell_length_c 14.1481(4)
_cell_measurement_reflns_used 13356
_cell_measurement_temperature 100(2)
_cell_measurement_theta_max 30.7125
_cell_measurement_theta_min 2.3222
_cell_volume 1501.38(7)
_computing_cell_refinement
;
CrysAlis RED, Oxford Diffraction Ltd.,
Version 1.171.33.32 (release 27-01-2009 CrysAlis171 .NET)
(compiled Jan 27 2009,14:17:37)
;
_computing_data_collection
;
CrysAlis RED, Oxford Diffraction Ltd.,
Version 1.171.33.32 (release 27-01-2009 CrysAlis171 .NET)
(compiled Jan 27 2009,14:17:37)
;
_computing_data_reduction
;
CrysAlis RED, Oxford Diffraction Ltd.,
Version 1.171.33.32 (release 27-01-2009 CrysAlis171 .NET)
(compiled Jan 27 2009,14:17:37)
;
_computing_molecular_graphics 'BRUKER XP'
_computing_publication_material SHELXL-97'
_computing_structure_refinement 'SHELXL-97 (Sheldrick, 1997)'
_computing_structure_solution 'SHELXS-97 (Sheldrick, 1990)'
_diffrn_ambient_temperature 100(2)
_diffrn_detector_area_resol_mean 16.1419
_diffrn_measured_fraction_theta_full 0.999
_diffrn_measured_fraction_theta_max 0.999
_diffrn_measurement_device_type 'Oxford Diffraction Xcalibur E'
_diffrn_measurement_method '\w scans'
_diffrn_radiation_monochromator graphite
_diffrn_radiation_source 'fine-focus sealed tube'
_diffrn_radiation_type MoK\a
_diffrn_radiation_wavelength 0.71073
_diffrn_reflns_av_R_equivalents 0.0521
_diffrn_reflns_av_sigmaI/netI 0.0721
_diffrn_reflns_limit_h_max 10
_diffrn_reflns_limit_h_min -10
_diffrn_reflns_limit_k_max 18
_diffrn_reflns_limit_k_min -18
_diffrn_reflns_limit_l_max 18
_diffrn_reflns_limit_l_min -18
_diffrn_reflns_number 42715
_diffrn_reflns_theta_full 28.28
_diffrn_reflns_theta_max 28.28
_diffrn_reflns_theta_min 2.33
_exptl_absorpt_coefficient_mu 0.578
_exptl_absorpt_correction_type none
_exptl_crystal_colour 'dark red'
_exptl_crystal_density_diffrn 1.459
_exptl_crystal_density_method 'not measured'
_exptl_crystal_description prism
_exptl_crystal_F_000 688
_exptl_crystal_size_max 0.14
_exptl_crystal_size_mid 0.12
_exptl_crystal_size_min 0.08
_refine_diff_density_max 0.634
_refine_diff_density_min -0.573
_refine_diff_density_rms 0.071
_refine_ls_extinction_method none
_refine_ls_goodness_of_fit_ref 0.885
_refine_ls_hydrogen_treatment mixed
_refine_ls_matrix_type full
_refine_ls_number_parameters 412
_refine_ls_number_reflns 7446
_refine_ls_number_restraints 55
_refine_ls_restrained_S_all 0.903
_refine_ls_R_factor_all 0.0466
_refine_ls_R_factor_gt 0.0313
_refine_ls_shift/su_max 0.001
_refine_ls_shift/su_mean 0.000
_refine_ls_structure_factor_coef Fsqd
_refine_ls_weighting_details 'calc w=1/[\s^2^(Fo^2^)+(0.0274P)^2^] where P=(Fo^2^+2Fc^2^)/3'
_refine_ls_weighting_scheme calc
_refine_ls_wR_factor_gt 0.0605
_refine_ls_wR_factor_ref 0.0621
_reflns_number_gt 5652
_reflns_number_total 7446
_reflns_threshold_expression >2sigma(I)
_cod_data_source_file c5dt01080b2.cif
_cod_data_source_block tomy41
_cod_depositor_comments 'Adding full bibliography for 7034718--7034721.cif.'
_cod_database_code 7034718

loop_
_symmetry_equiv_pos_as_xyz
'x, y, z'
'-x, -y, -z'

loop_
_atom_site_label
_atom_site_type_symbol
_atom_site_fract_x
_atom_site_fract_y
_atom_site_fract_z
_atom_site_U_iso_or_equiv
_atom_site_adp_type
_atom_site_occupancy
_atom_site_symmetry_multiplicity
_atom_site_calc_flag
_atom_site_refinement_flags
_atom_site_disorder_assembly
_atom_site_disorder_group
Ru1 Ru 0.75424(2) 0.672317(14) 0.177351(14) 0.01542(5) Uani 1 1 d . . .
N1 N 0.5332(2) 0.73310(13) 0.15408(13) 0.0169(4) Uani 1 1 d . . .
N2 N 0.6022(2) 0.59552(13) 0.25358(13) 0.0177(4) Uani 1 1 d . . .
N3 N 0.3721(2) 0.84235(13) 0.07467(12) 0.0171(4) Uani 1 1 d . . .
N4 N 0.5763(2) 0.91431(13) 0.19165(12) 0.0192(4) Uani 1 1 d . . .
N5 N 0.6304(2) 0.44976(13) 0.32608(12) 0.0177(4) Uani 1 1 d . . .
N6 N 0.7163(2) 0.59401(13) 0.42115(12) 0.0175(4) Uani 1 1 d . . .
C1 C 0.3877(3) 0.65732(17) 0.15395(16) 0.0202(5) Uani 1 1 d . . .
H1A H 0.3715 0.6041 0.0948 0.024 Uiso 1 1 calc R . .
H1B H 0.2832 0.6887 0.1550 0.024 Uiso 1 1 calc R . .
C2 C 0.4250(3) 0.61309(17) 0.24389(16) 0.0211(5) Uani 1 1 d . . .
H2A H 0.4069 0.6602 0.3020 0.025 Uiso 1 1 calc R . .
H2B H 0.3488 0.5490 0.2377 0.025 Uiso 1 1 calc R . .
C3 C 0.4983(3) 0.82384(16) 0.14031(15) 0.0158(5) Uani 1 1 d . . .
C4 C 0.3659(3) 0.94604(17) 0.08830(16) 0.0206(5) Uani 1 1 d . . .
C5 C 0.4927(3) 0.99039(17) 0.16021(16) 0.0222(5) Uani 1 1 d . . .
C6 C 0.2802(3) 0.76815(17) -0.00818(15) 0.0218(5) Uani 1 1 d . . .
H6A H 0.3518 0.7172 -0.0271 0.033 Uiso 1 1 calc R . .
H6B H 0.2502 0.8014 -0.0628 0.033 Uiso 1 1 calc R . .
H6C H 0.1767 0.7359 0.0096 0.033 Uiso 1 1 calc R . .
C7 C 0.2322(3) 0.98811(18) 0.03150(18) 0.0303(6) Uani 1 1 d . . .
H7A H 0.2339 1.0588 0.0609 0.045 Uiso 1 1 calc R . .
H7B H 0.1211 0.9501 0.0318 0.045 Uiso 1 1 calc R . .
H7C H 0.2533 0.9831 -0.0356 0.045 Uiso 1 1 calc R . .
C8 C 0.5455(3) 1.09796(17) 0.20725(19) 0.0340(6) Uani 1 1 d . . .
H8A H 0.4696 1.1391 0.1775 0.051 Uiso 1 1 calc R . .
H8B H 0.6619 1.1194 0.1984 0.051 Uiso 1 1 calc R . .
H8C H 0.5397 1.1063 0.2769 0.051 Uiso 1 1 calc R . .
C9 C 0.7020(3) 0.93134(17) 0.27949(16) 0.0257(5) Uani 1 1 d . . .
H9A H 0.6516 0.9589 0.3358 0.039 Uiso 1 1 calc R . .
H9B H 0.7991 0.9791 0.2733 0.039 Uiso 1 1 calc R . .
H9C H 0.7400 0.8675 0.2884 0.039 Uiso 1 1 calc R . .
C10 C 0.6473(3) 0.54945(16) 0.32890(15) 0.0158(5) Uani 1 1 d . . .
C11 C 0.6886(3) 0.43077(17) 0.41767(16) 0.0201(5) Uani 1 1 d . . .
C12 C 0.7420(3) 0.52062(17) 0.47689(15) 0.0198(5) Uani 1 1 d . . .
C13 C 0.5623(3) 0.37342(17) 0.23944(16) 0.0262(5) Uani 1 1 d . . .
H13A H 0.4526 0.3391 0.2474 0.039 Uiso 1 1 calc R . .
H13B H 0.6410 0.3244 0.2300 0.039 Uiso 1 1 calc R . .
H13C H 0.5475 0.4054 0.1826 0.039 Uiso 1 1 calc R . .
C14 C 0.6863(3) 0.32633(18) 0.43558(18) 0.0320(6) Uani 1 1 d . . .
H14A H 0.7657 0.2928 0.3992 0.048 Uiso 1 1 calc R . .
H14B H 0.5718 0.2890 0.4141 0.048 Uiso 1 1 calc R . .
H14C H 0.7201 0.3285 0.5052 0.048 Uiso 1 1 calc R . .
C15 C 0.8165(3) 0.54767(19) 0.58223(16) 0.0305(6) Uani 1 1 d . . .
H15A H 0.8214 0.4863 0.6088 0.046 Uiso 1 1 calc R . .
H15B H 0.7459 0.5901 0.6173 0.046 Uiso 1 1 calc R . .
H15C H 0.9312 0.5844 0.5898 0.046 Uiso 1 1 calc R . .
C16 C 0.7548(3) 0.70292(17) 0.45614(16) 0.0266(6) Uani 1 1 d . . .
H16A H 0.7333 0.7372 0.4013 0.040 Uiso 1 1 calc R . .
H16B H 0.8741 0.7209 0.4862 0.040 Uiso 1 1 calc R . .
H16C H 0.6827 0.7236 0.5043 0.040 Uiso 1 1 calc R . .
C17 C 0.9118(3) 0.79390(18) 0.13912(18) 0.0230(5) Uani 1 1 d D . .
H17A H 0.860(3) 0.8510(13) 0.1277(14) 0.017(6) Uiso 1 1 d D . .
H17B H 1.019(2) 0.8111(15) 0.1833(14) 0.017(6) Uiso 1 1 d D . .
C18 C 0.8789(3) 0.70963(18) 0.06204(16) 0.0216(5) Uani 1 1 d . . .
C19 C 0.9120(3) 0.61325(17) 0.07915(16) 0.0189(5) Uani 1 1 d D . .
H19 H 0.879(3) 0.5579(14) 0.0281(13) 0.020(6) Uiso 1 1 d D . .
C20 C 0.9589(3) 0.58481(16) 0.17036(15) 0.0165(5) Uani 1 1 d . . .
C21 C 0.9904(3) 0.65759(18) 0.25862(16) 0.0194(5) Uani 1 1 d D . .
H21A H 1.071(2) 0.7177(13) 0.2686(15) 0.018(6) Uiso 1 1 d D . .
H21B H 0.994(3) 0.6314(17) 0.3198(13) 0.030(7) Uiso 1 1 d D . .
C22 C 0.7805(3) 0.7142(2) -0.03610(16) 0.0305(6) Uani 1 1 d . . .
H22A H 0.6986 0.7613 -0.0271 0.046 Uiso 1 1 calc R . .
H22B H 0.7204 0.6472 -0.0671 0.046 Uiso 1 1 calc R . .
H22C H 0.8592 0.7372 -0.0775 0.046 Uiso 1 1 calc R . .
C23 C 0.9442(3) 0.47458(16) 0.17184(17) 0.0229(5) Uani 1 1 d . . .
H23A H 0.8583 0.4373 0.1176 0.034 Uiso 1 1 calc R . .
H23B H 0.9108 0.4627 0.2334 0.034 Uiso 1 1 calc R . .
H23C H 1.0537 0.4517 0.1655 0.034 Uiso 1 1 calc R . .
B1 B 0.0319(4) 0.1955(2) 0.2635(2) 0.0260(6) Uani 1 1 d . . .
F1 F -0.01879(19) 0.17649(11) 0.34884(10) 0.0393(4) Uani 1 1 d . . .
F2 F -0.0073(2) 0.10830(11) 0.19304(11) 0.0472(4) Uani 1 1 d . . .
F3 F 0.20434(18) 0.22884(11) 0.27966(11) 0.0393(4) Uani 1 1 d . . .
F4 F -0.0572(2) 0.26818(11) 0.23255(11) 0.0462(4) Uani 1 1 d . . .
O1 O 0.3226(6) 0.9041(4) 0.3302(3) 0.106(2) Uani 0.698(6) 1 d PD A 1
C24 C 0.3248(7) 0.8658(4) 0.4143(4) 0.0528(15) Uani 0.698(6) 1 d PDU A 1
H24A H 0.4277 0.8957 0.4621 0.063 Uiso 0.698(6) 1 calc PR A 1
H24B H 0.3190 0.7917 0.4004 0.063 Uiso 0.698(6) 1 calc PR A 1
C25 C 0.1642(10) 0.8972(5) 0.4508(7) 0.0551(19) Uani 0.698(6) 1 d PDU A 1
H25A H 0.0617 0.8534 0.4126 0.066 Uiso 0.698(6) 1 calc PR A 1
H25B H 0.1679 0.8933 0.5203 0.066 Uiso 0.698(6) 1 calc PR A 1
C26 C 0.1641(7) 1.0041(4) 0.4370(3) 0.0536(15) Uani 0.698(6) 1 d PDU A 1
H26A H 0.0475 1.0203 0.4248 0.064 Uiso 0.698(6) 1 calc PR A 1
H26B H 0.2300 1.0526 0.4938 0.064 Uiso 0.698(6) 1 calc PR A 1
C27 C 0.2469(10) 1.0023(8) 0.3506(7) 0.101(3) Uani 0.698(6) 1 d PDU A 1
H27A H 0.3377 1.0607 0.3618 0.122 Uiso 0.698(6) 1 calc PR A 1
H27B H 0.1633 1.0067 0.2939 0.122 Uiso 0.698(6) 1 calc PR A 1
O1' O 0.4146(9) 0.9805(6) 0.4044(6) 0.056(3) Uiso 0.302(6) 1 d PD A 2
C24' C 0.379(2) 0.8981(14) 0.4542(15) 0.114(7) Uiso 0.302(6) 1 d PDU A 2
H24C H 0.4435 0.9143 0.5211 0.137 Uiso 0.302(6) 1 calc PR A 2
H24D H 0.4127 0.8362 0.4192 0.137 Uiso 0.302(6) 1 calc PR A 2
C25' C 0.195(3) 0.883(2) 0.457(2) 0.084(6) Uiso 0.302(6) 1 d PDU A 2
H25C H 0.1422 0.8144 0.4231 0.101 Uiso 0.302(6) 1 calc PR A 2
H25D H 0.1730 0.8931 0.5251 0.101 Uiso 0.302(6) 1 calc PR A 2
C26' C 0.1296(18) 0.9594(14) 0.4068(13) 0.083(5) Uiso 0.302(6) 1 d PDU A 2
H26C H 0.0144 0.9341 0.3700 0.100 Uiso 0.302(6) 1 calc PR A 2
H26D H 0.1255 1.0216 0.4538 0.100 Uiso 0.302(6) 1 calc PR A 2
C27' C 0.249(2) 0.978(2) 0.3413(15) 0.089(6) Uiso 0.302(6) 1 d PDU A 2
H27C H 0.2407 1.0430 0.3202 0.107 Uiso 0.302(6) 1 calc PR A 2
H27D H 0.2312 0.9234 0.2833 0.107 Uiso 0.302(6) 1 calc PR A 2

loop_
_atom_site_aniso_label
_atom_site_aniso_U_11
_atom_site_aniso_U_22
_atom_site_aniso_U_33
_atom_site_aniso_U_23
_atom_site_aniso_U_13
_atom_site_aniso_U_12
Ru1 0.01521(9) 0.01364(9) 0.01911(10) 0.00663(7) 0.00373(7) 0.00273(6)
N1 0.0131(10) 0.0130(9) 0.0256(10) 0.0062(8) 0.0028(8) 0.0026(7)
N2 0.0147(10) 0.0191(10) 0.0222(10) 0.0105(8) 0.0032(8) 0.0039(8)
N3 0.0189(10) 0.0164(10) 0.0167(10) 0.0048(7) 0.0016(8) 0.0048(8)
N4 0.0231(11) 0.0151(10) 0.0194(10) 0.0045(8) 0.0001(8) 0.0052(8)
N5 0.0219(10) 0.0141(10) 0.0172(10) 0.0051(8) 0.0026(8) 0.0008(8)
N6 0.0213(10) 0.0153(10) 0.0168(10) 0.0039(8) 0.0047(8) 0.0029(8)
C1 0.0154(12) 0.0203(12) 0.0259(13) 0.0092(10) 0.0013(9) 0.0019(9)
C2 0.0182(12) 0.0227(12) 0.0248(13) 0.0103(10) 0.0044(10) 0.0031(10)
C3 0.0160(12) 0.0176(11) 0.0154(11) 0.0050(9) 0.0043(9) 0.0039(9)
C4 0.0238(13) 0.0183(12) 0.0230(12) 0.0088(10) 0.0059(10) 0.0071(10)
C5 0.0269(13) 0.0155(12) 0.0272(13) 0.0076(10) 0.0070(10) 0.0072(10)
C6 0.0227(13) 0.0243(13) 0.0178(12) 0.0048(10) 0.0007(9) 0.0026(10)
C7 0.0312(15) 0.0280(14) 0.0364(15) 0.0157(11) 0.0032(12) 0.0127(12)
C8 0.0425(17) 0.0173(13) 0.0413(16) 0.0044(11) 0.0024(13) 0.0079(12)
C9 0.0272(14) 0.0235(13) 0.0224(13) 0.0011(10) -0.0057(10) 0.0039(11)
C10 0.0129(11) 0.0167(11) 0.0195(12) 0.0053(9) 0.0066(9) 0.0021(9)
C11 0.0236(13) 0.0215(12) 0.0204(12) 0.0108(10) 0.0085(10) 0.0080(10)
C12 0.0205(12) 0.0245(13) 0.0180(12) 0.0087(10) 0.0068(9) 0.0075(10)
C13 0.0343(15) 0.0187(12) 0.0232(13) 0.0030(10) 0.0034(11) -0.0026(11)
C14 0.0474(17) 0.0245(14) 0.0304(14) 0.0146(11) 0.0107(12) 0.0114(12)
C15 0.0363(16) 0.0359(15) 0.0204(13) 0.0092(11) 0.0028(11) 0.0067(12)
C16 0.0372(15) 0.0188(13) 0.0233(13) 0.0005(10) 0.0091(11) 0.0030(11)
C17 0.0186(13) 0.0201(13) 0.0350(15) 0.0145(11) 0.0083(11) 0.0033(10)
C18 0.0168(12) 0.0285(13) 0.0245(13) 0.0140(10) 0.0086(10) 0.0047(10)
C19 0.0159(12) 0.0206(12) 0.0209(12) 0.0037(10) 0.0068(9) 0.0020(10)
C20 0.0129(11) 0.0178(12) 0.0203(12) 0.0054(9) 0.0045(9) 0.0030(9)
C21 0.0175(12) 0.0208(13) 0.0211(13) 0.0069(10) 0.0032(10) 0.0030(10)
C22 0.0279(14) 0.0430(16) 0.0271(14) 0.0185(12) 0.0079(11) 0.0100(12)
C23 0.0224(13) 0.0197(13) 0.0287(13) 0.0072(10) 0.0056(10) 0.0069(10)
B1 0.0327(17) 0.0221(15) 0.0226(15) 0.0061(11) 0.0007(12) 0.0036(13)
F1 0.0439(10) 0.0483(10) 0.0270(8) 0.0138(7) 0.0082(7) -0.0006(8)
F2 0.0535(11) 0.0387(10) 0.0394(9) -0.0139(7) 0.0022(8) 0.0050(8)
F3 0.0300(9) 0.0378(9) 0.0498(10) 0.0079(7) 0.0098(7) -0.0001(7)
F4 0.0529(11) 0.0343(9) 0.0536(10) 0.0218(8) -0.0048(8) 0.0105(8)
O1 0.112(4) 0.146(5) 0.117(4) 0.097(4) 0.069(3) 0.082(4)
C24 0.060(4) 0.057(3) 0.052(3) 0.034(3) 0.006(3) 0.019(3)
C25 0.089(5) 0.026(3) 0.054(4) 0.004(2) 0.037(4) -0.001(3)
C26 0.089(4) 0.031(3) 0.034(3) 0.011(2) -0.017(3) 0.006(3)
C27 0.080(5) 0.133(8) 0.152(7) 0.115(6) 0.068(4) 0.074(5)

loop_
_atom_type_symbol
_atom_type_description
_atom_type_scat_dispersion_real
_atom_type_scat_dispersion_imag
_atom_type_scat_source
C C 0.0033 0.0016 'International Tables Vol C Tables 4.2.6.8 and 6.1.1.4'
H H 0.0000 0.0000 'International Tables Vol C Tables 4.2.6.8 and 6.1.1.4'
N N 0.0061 0.0033 'International Tables Vol C Tables 4.2.6.8 and 6.1.1.4'
Ru Ru -1.2594 0.8363 'International Tables Vol C Tables 4.2.6.8 and 6.1.1.4'
B B 0.0013 0.0007 'International Tables Vol C Tables 4.2.6.8 and 6.1.1.4'
F F 0.0171 0.0103 'International Tables Vol C Tables 4.2.6.8 and 6.1.1.4'
O O 0.0106 0.0060 'International Tables Vol C Tables 4.2.6.8 and 6.1.1.4'

loop_
_geom_angle_atom_site_label_1
_geom_angle_atom_site_label_2
_geom_angle_atom_site_label_3
_geom_angle
N2 Ru1 N1 78.52(7)
N2 Ru1 C19 128.00(8)
N1 Ru1 C19 131.28(8)
N2 Ru1 C18 161.08(8)
N1 Ru1 C18 101.84(8)
C19 Ru1 C18 39.18(8)
N2 Ru1 C21 96.66(8)
N1 Ru1 C21 154.58(8)
C19 Ru1 C21 71.12(9)
C18 Ru1 C21 90.69(9)
N2 Ru1 C20 101.65(7)
N1 Ru1 C20 166.52(7)
C19 Ru1 C20 38.95(8)
C18 Ru1 C20 73.57(8)
C21 Ru1 C20 38.84(8)
N2 Ru1 C17 160.17(8)
N1 Ru1 C17 94.83(8)
C19 Ru1 C17 70.19(9)
C18 Ru1 C17 38.41(9)
C21 Ru1 C17 81.28(9)
C20 Ru1 C17 89.15(9)
C3 N1 C1 116.53(17)
C3 N1 Ru1 133.96(15)
C1 N1 Ru1 109.51(12)
C10 N2 C2 113.01(16)
C10 N2 Ru1 129.01(14)
C2 N2 Ru1 116.02(12)
C3 N3 C4 109.77(18)
C3 N3 C6 124.33(17)
C4 N3 C6 124.93(17)
C3 N4 C5 109.33(18)
C3 N4 C9 125.89(17)
C5 N4 C9 123.53(18)
C10 N5 C11 110.05(18)
C10 N5 C13 124.56(18)
C11 N5 C13 125.39(18)
C10 N6 C12 109.63(18)
C10 N6 C16 124.36(17)
C12 N6 C16 126.00(18)
N1 C1 C2 107.26(17)
N2 C2 C1 107.70(17)
N1 C3 N4 126.94(19)
N1 C3 N3 126.53(19)
N4 C3 N3 106.48(17)
C5 C4 N3 106.73(18)
C5 C4 C7 131.4(2)
N3 C4 C7 121.8(2)
C4 C5 N4 107.62(19)
C4 C5 C8 130.9(2)
N4 C5 C8 121.4(2)
N5 C10 N6 106.40(17)
N5 C10 N2 126.41(19)
N6 C10 N2 127.19(19)
C12 C11 N5 106.84(19)
C12 C11 C14 131.5(2)
N5 C11 C14 121.7(2)
C11 C12 N6 107.07(18)
C11 C12 C15 131.2(2)
N6 C12 C15 121.7(2)
C18 C17 Ru1 69.77(13)
C17 C18 C19 120.4(2)
C17 C18 C22 121.2(2)
C19 C18 C22 117.6(2)
C17 C18 Ru1 71.82(13)
C19 C18 Ru1 70.26(12)
C22 C18 Ru1 121.67(16)
C20 C19 C18 127.9(2)
C20 C19 Ru1 71.40(12)
C18 C19 Ru1 70.56(12)
C21 C20 C19 120.7(2)
C21 C20 C23 120.84(19)
C19 C20 C23 117.57(19)
C21 C20 Ru1 69.94(12)
C19 C20 Ru1 69.65(12)
C23 C20 Ru1 125.02(15)
C20 C21 Ru1 71.23(12)
F1 B1 F3 109.7(2)
F1 B1 F2 109.2(2)
F3 B1 F2 110.4(2)
F1 B1 F4 108.3(2)
F3 B1 F4 110.4(2)
F2 B1 F4 108.8(2)
C24 O1 C27 105.5(4)
O1 C24 C25 102.3(4)
C26 C25 C24 105.0(4)
C27 C26 C25 100.9(5)
C26 C27 O1 109.1(4)
C24' O1' C27' 102.5(11)
O1' C24' C25' 108.0(11)
C26' C25' C24' 104.1(11)
C27' C26' C25' 104.8(12)
C26' C27' O1' 101.5(12)

loop_
_geom_bond_atom_site_label_1
_geom_bond_atom_site_label_2
_geom_bond_distance
Ru1 N2 2.0529(17)
Ru1 N1 2.0627(17)
Ru1 C19 2.128(2)
Ru1 C18 2.132(2)
Ru1 C21 2.134(2)
Ru1 C20 2.151(2)
Ru1 C17 2.159(2)
N1 C3 1.344(3)
N1 C1 1.468(3)
N2 C10 1.359(3)
N2 C2 1.467(3)
N3 C3 1.358(3)
N3 C4 1.403(3)
N3 C6 1.455(3)
N4 C3 1.351(3)
N4 C5 1.406(3)
N4 C9 1.457(3)
N5 C10 1.345(3)
N5 C11 1.395(3)
N5 C13 1.457(3)
N6 C10 1.351(3)
N6 C12 1.397(3)
N6 C16 1.464(3)
C1 C2 1.511(3)
C4 C5 1.341(3)
C4 C7 1.486(3)
C5 C8 1.488(3)
C11 C12 1.345(3)
C11 C14 1.490(3)
C12 C15 1.493(3)
C17 C18 1.412(3)
C18 C19 1.428(3)
C18 C22 1.517(3)
C19 C20 1.427(3)
C20 C21 1.425(3)
C20 C23 1.500(3)
B1 F1 1.382(3)
B1 F3 1.384(3)
B1 F2 1.385(3)
B1 F4 1.389(3)
O1 C24 1.380(5)
O1 C27 1.536(9)
C24 C25 1.537(7)
C25 C26 1.505(7)
C26 C27 1.468(7)
O1' C24' 1.450(13)
O1' C27' 1.494(15)
C24' C25' 1.478(14)
C25' C26' 1.473(15)
C26' C27' 1.455(14)

loop_
_geom_hbond_atom_site_label_D
_geom_hbond_atom_site_label_H
_geom_hbond_atom_site_label_A
_geom_hbond_distance_DH
_geom_hbond_distance_HA
_geom_hbond_distance_DA
_geom_hbond_angle_DHA
_geom_hbond_site_symmetry_A
C14 H14A F1 0.98 2.58 3.522(3) 162.1 1_655
C16 H16B F1 0.98 2.55 3.289(3) 132.4 2_666
C13 H13A F3 0.98 2.50 3.467(3) 169.3 .
C15 H15B F3 0.98 2.60 3.359(3) 134.7 2_666

loop_
_geom_torsion_atom_site_label_1
_geom_torsion_atom_site_label_2
_geom_torsion_atom_site_label_3
_geom_torsion_atom_site_label_4
_geom_torsion
N2 Ru1 N1 C3 148.7(2)
C19 Ru1 N1 C3 -80.2(2)
C18 Ru1 N1 C3 -50.6(2)
C21 Ru1 N1 C3 67.4(3)
C20 Ru1 N1 C3 -119.2(3)
C17 Ru1 N1 C3 -12.4(2)
N2 Ru1 N1 C1 -30.88(13)
C19 Ru1 N1 C1 100.24(16)
C18 Ru1 N1 C1 129.80(14)
C21 Ru1 N1 C1 -112.2(2)
C20 Ru1 N1 C1 61.2(4)
C17 Ru1 N1 C1 168.01(14)
N1 Ru1 N2 C10 -156.49(19)
C19 Ru1 N2 C10 69.4(2)
C18 Ru1 N2 C10 110.4(3)
C21 Ru1 N2 C10 -1.78(19)
C20 Ru1 N2 C10 37.3(2)
C17 Ru1 N2 C10 -84.5(3)
N1 Ru1 N2 C2 6.30(15)
C19 Ru1 N2 C2 -127.78(15)
C18 Ru1 N2 C2 -86.8(3)
C21 Ru1 N2 C2 161.01(15)
C20 Ru1 N2 C2 -159.94(15)
C17 Ru1 N2 C2 78.3(3)
C3 N1 C1 C2 -130.08(19)
Ru1 N1 C1 C2 49.57(19)
C10 N2 C2 C1 -175.95(18)
Ru1 N2 C2 C1 18.5(2)
N1 C1 C2 N2 -43.2(2)
C1 N1 C3 N4 134.0(2)
Ru1 N1 C3 N4 -45.5(3)
C1 N1 C3 N3 -42.7(3)
Ru1 N1 C3 N3 137.76(19)
C5 N4 C3 N1 -174.8(2)
C9 N4 C3 N1 -7.3(4)
C5 N4 C3 N3 2.5(2)
C9 N4 C3 N3 170.01(19)
C4 N3 C3 N1 174.4(2)
C6 N3 C3 N1 -16.3(3)
C4 N3 C3 N4 -2.8(2)
C6 N3 C3 N4 166.38(19)
C3 N3 C4 C5 2.1(2)
C6 N3 C4 C5 -167.0(2)
C3 N3 C4 C7 -175.5(2)
C6 N3 C4 C7 15.4(3)
N3 C4 C5 N4 -0.5(2)
C7 C4 C5 N4 176.8(2)
N3 C4 C5 C8 -178.4(2)
C7 C4 C5 C8 -1.1(4)
C3 N4 C5 C4 -1.2(3)
C9 N4 C5 C4 -169.1(2)
C3 N4 C5 C8 176.9(2)
C9 N4 C5 C8 9.1(3)
C11 N5 C10 N6 0.3(2)
C13 N5 C10 N6 -179.30(19)
C11 N5 C10 N2 -179.20(19)
C13 N5 C10 N2 1.2(3)
C12 N6 C10 N5 -0.3(2)
C16 N6 C10 N5 -179.42(19)
C12 N6 C10 N2 179.2(2)
C16 N6 C10 N2 0.1(3)
C2 N2 C10 N5 87.6(3)
Ru1 N2 C10 N5 -109.2(2)
C2 N2 C10 N6 -91.8(3)
Ru1 N2 C10 N6 71.4(3)
C10 N5 C11 C12 -0.1(2)
C13 N5 C11 C12 179.4(2)
C10 N5 C11 C14 -179.5(2)
C13 N5 C11 C14 0.1(3)
N5 C11 C12 N6 0.0(2)
C14 C11 C12 N6 179.2(2)
N5 C11 C12 C15 -180.0(2)
C14 C11 C12 C15 -0.8(4)
C10 N6 C12 C11 0.2(2)
C16 N6 C12 C11 179.3(2)
C10 N6 C12 C15 -179.8(2)
C16 N6 C12 C15 -0.7(3)
N2 Ru1 C17 C18 -172.25(19)
N1 Ru1 C17 C18 -103.00(13)
C19 Ru1 C17 C18 29.32(13)
C21 Ru1 C17 C18 102.31(14)
C20 Ru1 C17 C18 64.11(14)
Ru1 C17 C18 C19 -52.76(19)
Ru1 C17 C18 C22 116.6(2)
N2 Ru1 C18 C17 171.9(2)
N1 Ru1 C18 C17 82.76(14)
C19 Ru1 C18 C17 -133.2(2)
C21 Ru1 C18 C17 -74.97(14)
C20 Ru1 C18 C17 -110.31(15)
N2 Ru1 C18 C19 -54.9(3)
N1 Ru1 C18 C19 -144.07(13)
C21 Ru1 C18 C19 58.20(14)
C20 Ru1 C18 C19 22.86(13)
C17 Ru1 C18 C19 133.2(2)
N2 Ru1 C18 C22 55.9(3)
N1 Ru1 C18 C22 -33.2(2)
C19 Ru1 C18 C22 110.9(2)
C21 Ru1 C18 C22 169.08(19)
C20 Ru1 C18 C22 133.7(2)
C17 Ru1 C18 C22 -116.0(2)
C17 C18 C19 C20 8.1(4)
C22 C18 C19 C20 -161.6(2)
Ru1 C18 C19 C20 -45.4(2)
C17 C18 C19 Ru1 53.47(19)
C22 C18 C19 Ru1 -116.23(19)
N2 Ru1 C19 C20 -56.03(16)
N1 Ru1 C19 C20 -166.51(12)
C18 Ru1 C19 C20 143.7(2)
C21 Ru1 C19 C20 27.57(13)
C17 Ru1 C19 C20 114.86(15)
N2 Ru1 C19 C18 160.32(12)
N1 Ru1 C19 C18 49.84(17)
C21 Ru1 C19 C18 -116.08(15)
C20 Ru1 C19 C18 -143.7(2)
C17 Ru1 C19 C18 -28.79(13)
C18 C19 C20 C21 -4.7(4)
Ru1 C19 C20 C21 -49.74(19)
C18 C19 C20 C23 164.8(2)
Ru1 C19 C20 C23 119.79(18)
C18 C19 C20 Ru1 45.1(2)
N2 Ru1 C20 C21 -86.15(14)
N1 Ru1 C20 C21 -175.5(3)
C19 Ru1 C20 C21 135.7(2)
C18 Ru1 C20 C21 112.73(15)
C17 Ru1 C20 C21 77.09(14)
N2 Ru1 C20 C19 138.14(13)
N1 Ru1 C20 C19 48.8(4)
C18 Ru1 C20 C19 -22.98(13)
C21 Ru1 C20 C19 -135.7(2)
C17 Ru1 C20 C19 -58.62(14)
N2 Ru1 C20 C23 28.09(19)
N1 Ru1 C20 C23 -61.3(4)
C19 Ru1 C20 C23 -110.1(2)
C18 Ru1 C20 C23 -133.0(2)
C21 Ru1 C20 C23 114.2(2)
C17 Ru1 C20 C23 -168.68(19)
C19 C20 C21 Ru1 49.61(18)
C23 C20 C21 Ru1 -119.57(19)
N2 Ru1 C21 C20 100.31(13)
N1 Ru1 C21 C20 177.55(16)
C19 Ru1 C21 C20 -27.64(13)
C18 Ru1 C21 C20 -62.22(14)
C17 Ru1 C21 C20 -99.59(14)
C27 O1 C24 C25 34.3(7)
O1 C24 C25 C26 -42.9(7)
C24 C25 C26 C27 31.7(8)
C25 C26 C27 O1 -11.1(9)
C24 O1 C27 C26 -15.5(9)
C27' O1' C24' C25' -26(2)
O1' C24' C25' C26' 0(3)
C24' C25' C26' C27' 26(3)
C25' C26' C27' O1' -42(2)
C24' O1' C27' C26' 41(2)
